data_2217352
loop_
_publ_author_name
'Meng, Fan-Xia'
'Liu, Hong-Bo'
'Chen, Ya-Guang'

_publ_section_title
;
 An ionic organic--inorganic hybrid:
 tetrakis[bis(1,10-phenanthroline)copper(I)] dodecatungstophosphate(V)
;
_journal_coeditor_code WM2165
_journal_issue 1
_journal_name_full 'Acta Crystallographica Section E'
_journal_page_first m106
_journal_page_last m106
_journal_paper_doi 10.1107/S1600536807062903
_journal_volume 64
_journal_year 2008
_chemical_formula_iupac '[Cu (C12 H8 N2)2]4 [Si W12 O40]'
_chemical_formula_moiety '4C24 H16 Cu N4 + , O40 Si W12 4-'
_chemical_formula_sum 'C96 H64 Cu4 N16 O40 Si W12'
_chemical_formula_weight 4570.08
_chemical_name_systematic
;
tetrakis[bis(1,10-phenanthroline)copper(I)] dodecatungstophosphate(V)
;
_space_group_IT_number 19
_symmetry_cell_setting orthorhombic
_symmetry_space_group_name_Hall 'P 2ac 2ab'
_symmetry_space_group_name_H-M 'P 21 21 21'
_atom_sites_solution_hydrogens geom
_atom_sites_solution_primary direct
_atom_sites_solution_secondary difmap
_audit_creation_method SHELXL97
_cell_angle_alpha 90.00
_cell_angle_beta 90.00
_cell_angle_gamma 90.00
_cell_formula_units_Z 4
_cell_length_a 18.332(3)
_cell_length_b 21.173(3)
_cell_length_c 27.901(4)
_cell_measurement_reflns_used 5100
_cell_measurement_temperature 293(2)
_cell_measurement_theta_max 28.37
_cell_measurement_theta_min 1.46
_cell_volume 10830(3)
_computing_cell_refinement 'SAINT (Bruker, 2001)'
_computing_data_collection 'SMART (Bruker, 2001)'
_computing_data_reduction 'SAINT (Bruker, 2001)'
_computing_molecular_graphics 'Mercury (Version 1.4.2; Macrae <i>et al.</i>,  2006)'
_computing_publication_material 'SHELXL97 (Sheldrick, 1997)'
_computing_structure_refinement 'SHELXL97 (Sheldrick, 1997)'
_computing_structure_solution 'SHELXS97 (Sheldrick, 1997)'
_diffrn_ambient_temperature 293(2)
_diffrn_measured_fraction_theta_full 0.949
_diffrn_measured_fraction_theta_max 0.949
_diffrn_measurement_device_type 'Bruker SMART APEX CCD'
_diffrn_measurement_method '\f and \w'
_diffrn_radiation_monochromator graphite
_diffrn_radiation_source 'fine-focus sealed  tube'
_diffrn_radiation_type MoK\a
_diffrn_radiation_wavelength 0.71073
_diffrn_reflns_av_R_equivalents 0.0646
_diffrn_reflns_av_sigmaI/netI 0.0825
_diffrn_reflns_limit_h_max 19
_diffrn_reflns_limit_h_min -24
_diffrn_reflns_limit_k_max 27
_diffrn_reflns_limit_k_min -23
_diffrn_reflns_limit_l_max 37
_diffrn_reflns_limit_l_min -37
_diffrn_reflns_number 66617
_diffrn_reflns_theta_full 28.37
_diffrn_reflns_theta_max 28.37
_diffrn_reflns_theta_min 1.46
_diffrn_standards_number 0
_exptl_absorpt_coefficient_mu 13.554
_exptl_absorpt_correction_T_max 0.072
_exptl_absorpt_correction_T_min 0.066
_exptl_absorpt_correction_type multi-scan
_exptl_absorpt_process_details '(SADABS; Bruker, 2001)'
_exptl_crystal_colour black
_exptl_crystal_density_diffrn 2.803
_exptl_crystal_density_method 'not measured'
_exptl_crystal_description block
_exptl_crystal_F_000 8360
_exptl_crystal_size_max 0.23
_exptl_crystal_size_mid 0.21
_exptl_crystal_size_min 0.20
_refine_diff_density_max 1.290
_refine_diff_density_min -1.373
_refine_ls_abs_structure_details 'Flack (1983), with 11091 Friedel pairs'
_refine_ls_abs_structure_Flack -0.006(6)
_refine_ls_extinction_coef 0.000046(2)
_refine_ls_extinction_expression Fc^*^=kFc[1+0.001xFc^2^\l^3^/sin(2\q)]^-1/4^
_refine_ls_extinction_method 'SHELXL97 (Sheldrick, 1997)'
_refine_ls_goodness_of_fit_ref 0.990
_refine_ls_hydrogen_treatment constr
_refine_ls_matrix_type full
_refine_ls_number_parameters 1523
_refine_ls_number_reflns 24930
_refine_ls_number_restraints 2431
_refine_ls_restrained_S_all 0.953
_refine_ls_R_factor_all 0.0579
_refine_ls_R_factor_gt 0.0406
_refine_ls_shift/su_max 0.005
_refine_ls_shift/su_mean 0.000
_refine_ls_structure_factor_coef Fsqd
_refine_ls_weighting_details 'w = 1/[\s^2^(Fo^2^)+(0.0109P)^2^] where P= (Fo^2^+2Fc^2^)/3'
_refine_ls_weighting_scheme calc
_refine_ls_wR_factor_gt 0.0671
_refine_ls_wR_factor_ref 0.0719
_reflns_number_gt 20506
_reflns_number_total 24930
_reflns_threshold_expression I>2\s(I)
_cod_data_source_file wm2165.cif
_cod_data_source_block I
_cod_depositor_comments
;
The following automatic conversions were performed:

'_diffrn_ambient_temperature' value '293(2) K' was changed to
'293(2)' - the value should be numeric and without a unit designator.

Automatic conversion script
Id: cif_fix_values 1646 2011-03-28 12:23:43Z adriana 

The following automatic conversions were performed:

'_diffrn_ambient_temperature' value '293(2) K' was changed to
'293(2)' - the value should be numeric and without a unit designator.

Automatic conversion script
Id: cif_fix_values 1715 2011-07-08 13:25:40Z adriana 
;
_cod_database_code 2217352
_cod_database_fobs_code 2217352

loop_
_symmetry_equiv_pos_as_xyz
'x, y, z'
'-x+1/2, -y, z+1/2'
'-x, y+1/2, -z+1/2'
'x+1/2, -y+1/2, -z'

loop_
_atom_site_type_symbol
_atom_site_label
_atom_site_fract_x
_atom_site_fract_y
_atom_site_fract_z
_atom_site_U_iso_or_equiv
_atom_site_adp_type
_atom_site_calc_flag
_atom_site_refinement_flags
_atom_site_occupancy
W W1 0.60792(2) 0.469201(19) 0.599936(14) 0.02241(9) Uani d . 1
W W2 0.32235(2) 0.454247(18) 0.430751(14) 0.02309(10) Uani d . 1
W W3 0.33999(2) 0.462793(18) 0.611797(13) 0.02199(9) Uani d . 1
W W4 0.59085(3) 0.593174(19) 0.506810(14) 0.02581(10) Uani d . 1
W W5 0.33766(2) 0.342912(17) 0.515962(14) 0.02335(9) Uani d . 1
W W6 0.49097(2) 0.346761(18) 0.601527(14) 0.02234(9) Uani d . 1
W W7 0.45059(3) 0.588793(19) 0.429200(15) 0.02552(10) Uani d . 1
W W8 0.58799(3) 0.48431(2) 0.419501(14) 0.02656(10) Uani d . 1
W W9 0.31693(2) 0.573911(17) 0.527752(14) 0.02169(9) Uani d . 1
W W10 0.61225(2) 0.361745(18) 0.512450(14) 0.02279(9) Uani d . 1
W W11 0.45668(2) 0.584345(18) 0.604974(14) 0.02361(10) Uani d . 1
W W12 0.45954(3) 0.350016(19) 0.426112(14) 0.02600(10) Uani d . 1
O O1 0.3909(4) 0.3035(3) 0.4642(2) 0.0284(17) Uani d . 1
O O2 0.2948(4) 0.5093(3) 0.4823(2) 0.0216(15) Uani d . 1
O O3 0.6255(4) 0.4287(3) 0.4668(2) 0.0260(16) Uani d . 1
O O4 0.3142(4) 0.4051(3) 0.5611(2) 0.0225(15) Uani d . 1
O O5 0.4766(4) 0.2962(3) 0.3830(2) 0.040(2) Uani d . 1
O O6 0.6245(4) 0.5311(3) 0.5497(2) 0.0236(16) Uani d . 1
O O7 0.5337(4) 0.3340(3) 0.4716(2) 0.0260(17) Uani d . 1
O O8 0.3881(4) 0.5188(3) 0.4142(2) 0.0232(16) Uani d . 1
O O9 0.3728(4) 0.6203(3) 0.5747(2) 0.0238(16) Uani d . 1
O O10 0.4750(4) 0.6394(3) 0.6467(2) 0.0374(19) Uani d . 1
O O11 0.2814(5) 0.4414(3) 0.6565(2) 0.036(2) Uani d . 1
O O12 0.5174(4) 0.6098(3) 0.5539(2) 0.0268(17) Uani d . 1
O O13 0.5669(4) 0.3141(3) 0.5628(2) 0.0273(17) Uani d . 1
O O14 0.6356(4) 0.5528(3) 0.4537(2) 0.0280(17) Uani d . 1
O O15 0.4233(4) 0.6430(3) 0.3883(3) 0.042(2) Uani d . 1
O O16 0.4196(4) 0.4070(3) 0.6228(2) 0.0224(16) Uani d . 1
O O17 0.6739(4) 0.4887(3) 0.6399(2) 0.0332(18) Uani d . 1
O O18 0.2796(4) 0.5239(3) 0.5787(2) 0.0300(17) Uani d . 1
O O19 0.4829(4) 0.2906(3) 0.6442(2) 0.0355(19) Uani d . 1
O O20 0.6509(4) 0.6524(3) 0.5164(3) 0.0379(19) Uani d . 1
O O21 0.5191(4) 0.4207(3) 0.4064(2) 0.0250(16) Uani d . 1
O O22 0.5636(4) 0.4002(3) 0.6315(2) 0.0223(16) Uani d . 1
O O23 0.5079(4) 0.5168(3) 0.4805(2) 0.0234(15) Uani d . 1
O O24 0.2464(4) 0.6241(3) 0.5203(2) 0.0295(17) Uani d . 1
O O25 0.4207(4) 0.3244(3) 0.5563(2) 0.0217(16) Uani d . 1
O O26 0.5269(4) 0.6332(3) 0.4602(2) 0.0270(17) Uani d . 1
O O27 0.2818(4) 0.3853(3) 0.4682(2) 0.0267(17) Uani d . 1
O O28 0.2804(4) 0.2827(3) 0.5299(3) 0.037(2) Uani d . 1
O O29 0.2543(4) 0.4644(3) 0.3904(2) 0.0330(17) Uani d . 1
O O30 0.6607(4) 0.4099(3) 0.5607(2) 0.0292(17) Uani d . 1
O O31 0.5301(4) 0.5235(3) 0.6190(2) 0.0259(17) Uani d . 1
O O32 0.3781(4) 0.3922(3) 0.3966(2) 0.0276(17) Uani d . 1
O O33 0.4139(4) 0.4206(3) 0.4838(2) 0.0205(14) Uani d . 1
O O34 0.5262(4) 0.5471(3) 0.3917(2) 0.0321(18) Uani d . 1
O O35 0.6791(5) 0.3106(3) 0.4969(2) 0.040(2) Uani d . 1
O O36 0.5229(4) 0.4268(3) 0.54623(19) 0.0178(15) Uani d . 1
O O37 0.3883(4) 0.5316(3) 0.6405(2) 0.0273(16) Uani d . 1
O O38 0.4131(4) 0.5070(3) 0.55134(19) 0.0189(15) Uani d . 1
O O39 0.6480(5) 0.4753(4) 0.3737(2) 0.041(2) Uani d . 1
O O40 0.3867(4) 0.6033(3) 0.4805(2) 0.0236(16) Uani d . 1
Cu Cu1 0.88189(11) 0.40331(9) 0.63125(6) 0.0666(5) Uani d . 1
Cu Cu2 0.30068(11) 0.76365(8) 0.64680(6) 0.0582(5) Uani d . 1
Cu Cu3 0.59060(10) 0.34318(8) 0.23805(6) 0.0546(4) Uani d . 1
Cu Cu4 0.05409(10) 0.50611(7) 0.39601(5) 0.0526(5) Uani d . 1
C C1 1.0407(9) 0.3619(7) 0.6296(5) 0.072(2) Uani d U 1
H H1B 1.0302 0.3288 0.6504 0.086 Uiso calc R 1
C C2 1.1133(9) 0.3724(7) 0.6121(5) 0.071(2) Uani d U 1
H H2A 1.1498 0.3442 0.6210 0.086 Uiso calc R 1
C C3 1.1301(9) 0.4181(7) 0.5850(5) 0.069(2) Uani d U 1
H H3A 1.1786 0.4232 0.5760 0.083 Uiso calc R 1
C C4 1.0785(9) 0.4612(7) 0.5681(5) 0.065(2) Uani d U 1
C C5 1.0918(9) 0.5108(6) 0.5383(5) 0.066(2) Uani d U 1
H H5A 1.1391 0.5162 0.5269 0.079 Uiso calc R 1
C C6 1.0412(9) 0.5517(6) 0.5246(5) 0.066(2) Uani d U 1
H H6A 1.0536 0.5862 0.5057 0.079 Uiso calc R 1
C C7 0.9673(9) 0.5422(6) 0.5394(5) 0.062(2) Uani d U 1
C C9 0.8384(9) 0.5662(6) 0.5374(5) 0.068(2) Uani d U 1
H H9A 0.7998 0.5913 0.5272 0.081 Uiso calc R 1
C C8 0.9082(9) 0.5781(6) 0.5241(5) 0.066(2) Uani d U 1
H H8A 0.9170 0.6120 0.5036 0.079 Uiso calc R 1
C C10 0.8276(9) 0.5136(6) 0.5677(5) 0.063(2) Uani d U 1
H H10A 0.7801 0.5041 0.5770 0.075 Uiso calc R 1
C C11 0.9506(9) 0.4910(6) 0.5695(5) 0.0620(19) Uani d U 1
C C12 1.0077(9) 0.4502(7) 0.5854(5) 0.0626(19) Uani d U 1
C C13 0.7946(8) 0.2880(6) 0.6035(4) 0.049(2) Uani d U 1
H H13A 0.8287 0.2810 0.5794 0.059 Uiso calc R 1
C C14 0.7347(8) 0.2466(5) 0.6062(4) 0.045(2) Uani d U 1
H H14B 0.7296 0.2131 0.5849 0.054 Uiso calc R 1
C C15 0.6849(8) 0.2574(5) 0.6408(4) 0.0461(19) Uani d U 1
H H15B 0.6445 0.2311 0.6435 0.055 Uiso calc R 1
C C16 0.6934(8) 0.3087(5) 0.6733(4) 0.0439(18) Uani d U 1
C C17 0.6425(8) 0.3213(6) 0.7102(4) 0.0477(18) Uani d U 1
H H17A 0.6014 0.2961 0.7142 0.057 Uiso calc R 1
C C18 0.6554(8) 0.3721(6) 0.7402(4) 0.0481(18) Uani d U 1
H H18A 0.6216 0.3816 0.7639 0.058 Uiso calc R 1
C C19 0.7189(8) 0.4104(6) 0.7358(4) 0.0458(18) Uani d U 1
C C20 0.7305(8) 0.4614(6) 0.7654(4) 0.0514(19) Uani d U 1
H H20A 0.6984 0.4708 0.7902 0.062 Uiso calc R 1
C C21 0.7909(8) 0.4981(6) 0.7570(4) 0.052(2) Uani d U 1
H H21A 0.8001 0.5332 0.7761 0.062 Uiso calc R 1
C C22 0.8385(8) 0.4825(6) 0.7197(4) 0.053(2) Uani d U 1
H H22A 0.8796 0.5074 0.7148 0.064 Uiso calc R 1
C C23 0.7675(8) 0.3979(6) 0.7000(4) 0.0473(17) Uani d U 1
C C24 0.7557(8) 0.3461(5) 0.6675(4) 0.0426(17) Uani d U 1
C C25 0.3226(8) 0.6457(6) 0.7115(4) 0.0485(19) Uani d U 1
H H25A 0.3621 0.6341 0.6925 0.058 Uiso calc R 1
C C26 0.3069(8) 0.6103(6) 0.7510(4) 0.050(2) Uani d U 1
H H26A 0.3374 0.5770 0.7594 0.060 Uiso calc R 1
C C27 0.2468(7) 0.6232(5) 0.7785(4) 0.0433(18) Uani d U 1
H H27A 0.2344 0.5973 0.8042 0.052 Uiso calc R 1
C C28 0.2046(8) 0.6761(5) 0.7673(4) 0.0414(17) Uani d U 1
C C29 0.1423(7) 0.6931(5) 0.7939(4) 0.0403(17) Uani d U 1
H H29A 0.1277 0.6684 0.8198 0.048 Uiso calc R 1
C C30 0.1029(7) 0.7458(5) 0.7817(4) 0.0393(17) Uani d U 1
H H30A 0.0622 0.7572 0.7996 0.047 Uiso calc R 1
C C31 0.1247(7) 0.7838(5) 0.7411(4) 0.0366(17) Uani d U 1
C C32 0.0865(7) 0.8380(5) 0.7277(4) 0.0385(18) Uani d U 1
H H14A 0.0458 0.8510 0.7449 0.046 Uiso calc R 1
C C33 0.1103(7) 0.8714(5) 0.6888(4) 0.0400(19) Uani d U 1
H H16A 0.0851 0.9072 0.6788 0.048 Uiso calc R 1
C C34 0.1701(7) 0.8522(5) 0.6651(4) 0.0397(18) Uani d U 1
H H34A 0.1849 0.8757 0.6387 0.048 Uiso calc R 1
C C35 0.1855(7) 0.7669(5) 0.7158(4) 0.0368(16) Uani d U 1
C C36 0.2252(7) 0.7116(5) 0.7270(4) 0.0384(16) Uani d U 1
C C37 0.2677(8) 0.7625(5) 0.5379(4) 0.0476(19) Uani d U 1
H H37A 0.2183 0.7617 0.5453 0.057 Uiso calc R 1
C C38 0.2869(8) 0.7594(5) 0.4894(4) 0.0471(18) Uani d U 1
H H38A 0.2515 0.7579 0.4656 0.057 Uiso calc R 1
C C39 0.3586(8) 0.7588(5) 0.4785(5) 0.0448(18) Uani d U 1
H H39A 0.3732 0.7555 0.4466 0.054 Uiso calc R 1
C C40 0.4112(8) 0.7631(5) 0.5146(5) 0.0451(18) Uani d U 1
C C41 0.4874(8) 0.7642(5) 0.5053(4) 0.0459(18) Uani d U 1
H H41A 0.5046 0.7599 0.4741 0.055 Uiso calc R 1
C C42 0.5339(8) 0.7715(5) 0.5412(4) 0.0467(18) Uani d U 1
H H42A 0.5833 0.7750 0.5341 0.056 Uiso calc R 1
C C43 0.5124(8) 0.7743(5) 0.5898(4) 0.0456(18) Uani d U 1
C C44 0.5599(8) 0.7797(5) 0.6280(4) 0.0485(19) Uani d U 1
H H44A 0.6099 0.7814 0.6226 0.058 Uiso calc R 1
C C45 0.5336(8) 0.7825(5) 0.6737(5) 0.050(2) Uani d U 1
H H45A 0.5653 0.7845 0.6997 0.060 Uiso calc R 1
C C46 0.4609(8) 0.7822(5) 0.6806(5) 0.050(2) Uani d U 1
H H46A 0.4437 0.7856 0.7118 0.059 Uiso calc R 1
C C47 0.4384(8) 0.7741(5) 0.6006(4) 0.0435(17) Uani d U 1
C C48 0.3863(8) 0.7678(5) 0.5622(4) 0.0442(17) Uani d U 1
C C49 0.6414(9) 0.3090(6) 0.3385(5) 0.061(2) Uani d U 1
H H49A 0.5928 0.3094 0.3480 0.073 Uiso calc R 1
C C50 0.6972(9) 0.2964(6) 0.3733(5) 0.063(2) Uani d U 1
H H50A 0.6842 0.2869 0.4047 0.075 Uiso calc R 1
C C51 0.7680(9) 0.2981(6) 0.3610(5) 0.064(2) Uani d U 1
H H51A 0.8033 0.2895 0.3840 0.077 Uiso calc R 1
C C52 0.7892(9) 0.3123(6) 0.3147(5) 0.060(2) Uani d U 1
C C53 0.8624(9) 0.3151(6) 0.2967(5) 0.063(2) Uani d U 1
H H53A 0.9011 0.3068 0.3173 0.076 Uiso calc R 1
C C54 0.8755(9) 0.3289(6) 0.2527(5) 0.063(2) Uani d U 1
H H54A 0.9242 0.3311 0.2435 0.076 Uiso calc R 1
C C55 0.8217(9) 0.3411(6) 0.2166(5) 0.0580(19) Uani d U 1
C C56 0.8319(9) 0.3553(6) 0.1692(5) 0.061(2) Uani d U 1
H H56A 0.8796 0.3580 0.1580 0.073 Uiso calc R 1
C C57 0.7777(8) 0.3655(6) 0.1375(5) 0.061(2) Uani d U 1
H H57A 0.7863 0.3748 0.1054 0.074 Uiso calc R 1
C C58 0.7073(8) 0.3612(6) 0.1566(5) 0.058(2) Uani d U 1
H H58A 0.6688 0.3679 0.1355 0.069 Uiso calc R 1
C C59 0.7477(9) 0.3377(6) 0.2328(5) 0.0572(18) Uani d U 1
C C60 0.7295(9) 0.3230(6) 0.2810(5) 0.0576(18) Uani d U 1
C C61 0.5135(8) 0.2694(6) 0.1586(4) 0.048(2) Uani d U 1
H H1A 0.5510 0.2400 0.1607 0.058 Uiso calc R 1
C C62 0.4621(8) 0.2602(6) 0.1238(4) 0.046(2) Uani d U 1
H H62A 0.4632 0.2246 0.1042 0.056 Uiso calc R 1
C C63 0.4092(8) 0.3049(5) 0.1186(4) 0.0469(19) Uani d U 1
H H63A 0.3748 0.3006 0.0943 0.056 Uiso calc R 1
C C64 0.4056(7) 0.3564(5) 0.1487(4) 0.0444(18) Uani d U 1
C C65 0.3516(8) 0.4052(6) 0.1482(4) 0.0481(18) Uani d U 1
H H65A 0.3168 0.4047 0.1240 0.058 Uiso calc R 1
C C66 0.3484(8) 0.4517(6) 0.1809(4) 0.0500(18) Uani d U 1
H H66A 0.3114 0.4817 0.1796 0.060 Uiso calc R 1
C C67 0.4031(8) 0.4549(6) 0.2184(4) 0.0463(18) Uani d U 1
C C68 0.4018(8) 0.5016(6) 0.2547(4) 0.0519(19) Uani d U 1
H H68A 0.3660 0.5327 0.2551 0.062 Uiso calc R 1
C C69 0.4542(8) 0.4994(6) 0.2886(4) 0.053(2) Uani d U 1
H H69A 0.4528 0.5280 0.3139 0.063 Uiso calc R 1
C C70 0.5103(8) 0.4552(6) 0.2865(4) 0.052(2) Uani d U 1
H H70A 0.5462 0.4556 0.3100 0.062 Uiso calc R 1
C C71 0.4595(8) 0.4115(6) 0.2193(4) 0.0429(17) Uani d U 1
C C72 0.4605(8) 0.3609(5) 0.1850(4) 0.0434(16) Uani d U 1
C C73 -0.1100(9) 0.5450(7) 0.4033(5) 0.066(2) Uani d U 1
H H73A -0.0998 0.5820 0.3866 0.079 Uiso calc R 1
C C74 -0.1821(9) 0.5298(7) 0.4148(5) 0.074(2) Uani d U 1
H H74A -0.2204 0.5560 0.4057 0.089 Uiso calc R 1
C C75 -0.1952(9) 0.4752(7) 0.4400(5) 0.073(2) Uani d U 1
H H75A -0.2432 0.4660 0.4482 0.087 Uiso calc R 1
C C76 -0.1427(8) 0.4338(7) 0.4538(5) 0.067(2) Uani d DU 1
C C77 -0.1518(9) 0.3792(6) 0.4788(5) 0.068(2) Uani d U 1
H H77A -0.1989 0.3669 0.4867 0.081 Uiso calc R 1
C C78 -0.0988(8) 0.3441(6) 0.4921(5) 0.064(2) Uani d U 1
H H78A -0.1087 0.3088 0.5108 0.077 Uiso calc R 1
C C79 -0.0279(8) 0.3566(6) 0.4796(5) 0.0593(19) Uani d U 1
C C80 0.0324(8) 0.3194(6) 0.4883(5) 0.061(2) Uani d U 1
H H80A 0.0263 0.2816 0.5047 0.074 Uiso calc R 1
C C81 0.0987(8) 0.3358(6) 0.4742(5) 0.060(2) Uani d U 1
H H81A 0.1385 0.3113 0.4832 0.072 Uiso calc R 1
C C82 0.1090(8) 0.3875(6) 0.4468(4) 0.056(2) Uani d U 1
H H82A 0.1557 0.3957 0.4353 0.067 Uiso calc R 1
C C83 -0.0138(8) 0.4125(6) 0.4504(5) 0.0576(18) Uani d U 1
C C84 -0.0728(8) 0.4543(6) 0.4398(5) 0.0598(18) Uani d DU 1
C C85 -0.0082(8) 0.4836(6) 0.2937(4) 0.0522(19) Uani d U 1
H H85A -0.0389 0.4530 0.3066 0.063 Uiso calc R 1
C C86 -0.0169(8) 0.5001(6) 0.2456(4) 0.048(2) Uani d U 1
H H86A -0.0523 0.4810 0.2267 0.057 Uiso calc R 1
C C87 0.0278(8) 0.5447(6) 0.2275(4) 0.0465(19) Uani d U 1
H H15A 0.0216 0.5575 0.1959 0.056 Uiso calc R 1
C C88 0.0838(7) 0.5724(5) 0.2551(4) 0.0419(17) Uani d U 1
C C89 0.1332(8) 0.6190(6) 0.2394(4) 0.0470(18) Uani d U 1
H H18B 0.1282 0.6350 0.2085 0.056 Uiso calc R 1
C C90 0.1864(8) 0.6408(6) 0.2667(4) 0.0454(18) Uani d U 1
H H90A 0.2212 0.6677 0.2535 0.055 Uiso calc R 1
C C91 0.1912(8) 0.6234(5) 0.3175(4) 0.0436(18) Uani d U 1
C C92 0.2425(7) 0.6472(6) 0.3489(4) 0.0458(18) Uani d U 1
H H92A 0.2799 0.6733 0.3382 0.055 Uiso calc R 1
C C93 0.2366(8) 0.6315(5) 0.3962(4) 0.0460(18) Uani d U 1
H H93A 0.2705 0.6469 0.4181 0.055 Uiso calc R 1
C C94 0.1804(7) 0.5925(5) 0.4119(4) 0.0446(19) Uani d U 1
H H94A 0.1767 0.5835 0.4445 0.054 Uiso calc R 1
C C95 0.1379(7) 0.5822(6) 0.3349(4) 0.0434(16) Uani d U 1
C C96 0.0866(8) 0.5533(5) 0.3040(4) 0.0431(16) Uani d U 1
N N1 0.6898(6) 0.3484(5) 0.2020(3) 0.044(3) Uani d . 1
N N2 0.3141(6) 0.7663(4) 0.5743(3) 0.043(3) Uani d . 1
N N3 0.5138(5) 0.4128(4) 0.2520(3) 0.036(2) Uani d . 1
N N4 0.8272(6) 0.4339(4) 0.6915(3) 0.043(3) Uani d . 1
N N5 0.8061(6) 0.3361(4) 0.6328(3) 0.039(3) Uani d . 1
N N6 0.0418(6) 0.5093(4) 0.3219(3) 0.044(3) Uani d . 1
N N7 0.5144(5) 0.3170(4) 0.1898(3) 0.035(2) Uani d . 1
N N8 0.1326(5) 0.5681(4) 0.3827(3) 0.035(2) Uani d . 1
N N9 0.8820(6) 0.4761(5) 0.5842(3) 0.049(3) Uani d . 1
N N10 0.2100(6) 0.8014(4) 0.6771(3) 0.035(2) Uani d . 1
N N11 0.0552(6) 0.4278(4) 0.4352(3) 0.039(2) Uani d . 1
N N12 0.2834(7) 0.6967(4) 0.6987(3) 0.051(3) Uani d . 1
N N13 -0.0562(7) 0.5068(5) 0.4160(3) 0.057(3) Uani d . 1
N N14 0.9886(6) 0.4021(5) 0.6146(4) 0.062(3) Uani d . 1
N N15 0.4130(6) 0.7775(5) 0.6458(3) 0.048(3) Uani d . 1
N N16 0.6579(7) 0.3203(5) 0.2926(3) 0.053(3) Uani d . 1
Si Si1 0.46447(15) 0.46771(11) 0.51552(9) 0.0146(5) Uani d . 1

loop_
_atom_site_aniso_label
_atom_site_aniso_U_11
_atom_site_aniso_U_22
_atom_site_aniso_U_33
_atom_site_aniso_U_12
_atom_site_aniso_U_13
_atom_site_aniso_U_23
W1 0.0197(2) 0.0235(2) 0.0241(2) 0.00063(17) -0.00485(19) -0.00050(17)
W2 0.0207(3) 0.0237(2) 0.0249(2) 0.00116(17) -0.00588(19) -0.00199(17)
W3 0.0197(2) 0.0234(2) 0.0228(2) 0.00076(17) 0.00518(18) 0.00090(17)
W4 0.0210(3) 0.0235(2) 0.0330(2) -0.00702(18) -0.0007(2) 0.00533(17)
W5 0.0222(3) 0.01697(19) 0.0309(2) -0.00510(17) -0.0021(2) -0.00112(17)
W6 0.0226(3) 0.0199(2) 0.0245(2) 0.00215(17) -0.00037(19) 0.00576(17)
W7 0.0222(3) 0.0258(2) 0.0286(2) 0.00014(18) 0.0001(2) 0.01133(18)
W8 0.0213(3) 0.0362(2) 0.0221(2) 0.00214(19) 0.00498(19) 0.00588(18)
W9 0.0189(2) 0.01701(19) 0.0292(2) 0.00386(16) 0.00012(19) 0.00018(16)
W10 0.0198(2) 0.0225(2) 0.0260(2) 0.00685(17) 0.00054(19) -0.00064(17)
W11 0.0233(3) 0.0192(2) 0.0283(2) 0.00003(17) -0.00081(19) -0.00737(17)
W12 0.0264(3) 0.0262(2) 0.0254(2) 0.00377(19) -0.0027(2) -0.00968(18)
O1 0.031(5) 0.025(4) 0.029(4) -0.003(3) -0.004(4) 0.004(3)
O2 0.014(4) 0.019(3) 0.031(3) 0.002(3) 0.002(3) 0.004(3)
O3 0.016(4) 0.027(4) 0.036(4) 0.005(3) 0.004(3) -0.005(3)
O4 0.013(4) 0.021(3) 0.034(4) -0.003(3) -0.001(3) 0.002(3)
O5 0.026(5) 0.054(5) 0.039(4) 0.012(4) -0.006(4) -0.023(4)
O6 0.017(4) 0.023(4) 0.030(4) -0.002(3) 0.005(3) 0.001(3)
O7 0.029(5) 0.022(4) 0.026(4) 0.003(3) 0.001(3) -0.003(3)
O8 0.019(4) 0.021(3) 0.030(3) 0.006(3) -0.002(3) 0.004(3)
O9 0.022(4) 0.016(3) 0.033(4) 0.003(3) -0.005(3) 0.003(3)
O10 0.027(5) 0.040(5) 0.045(4) -0.002(4) 0.008(4) -0.023(4)
O11 0.039(6) 0.043(5) 0.026(4) 0.003(4) 0.009(4) 0.006(3)
O12 0.027(5) 0.014(3) 0.039(4) -0.003(3) 0.004(3) 0.005(3)
O13 0.033(5) 0.021(4) 0.028(4) 0.006(3) -0.006(3) -0.006(3)
O14 0.019(5) 0.035(4) 0.030(4) 0.003(3) 0.006(3) 0.009(3)
O15 0.034(5) 0.043(5) 0.048(5) -0.007(4) 0.000(4) 0.022(4)
O16 0.030(5) 0.009(3) 0.028(3) -0.008(3) 0.003(3) 0.000(3)
O17 0.029(5) 0.035(4) 0.036(4) 0.000(3) -0.017(4) -0.003(3)
O18 0.023(5) 0.032(4) 0.035(4) 0.007(3) 0.002(3) -0.001(3)
O19 0.034(5) 0.032(4) 0.041(4) 0.005(4) -0.001(4) 0.014(3)
O20 0.032(5) 0.030(4) 0.052(4) -0.005(3) -0.003(4) 0.004(4)
O21 0.025(5) 0.025(4) 0.024(3) 0.002(3) 0.005(3) 0.000(3)
O22 0.014(4) 0.023(4) 0.030(4) 0.006(3) -0.005(3) -0.007(3)
O23 0.012(4) 0.033(4) 0.024(3) -0.003(3) -0.004(3) -0.002(3)
O24 0.031(5) 0.016(3) 0.041(4) 0.007(3) 0.005(4) 0.008(3)
O25 0.020(4) 0.015(3) 0.030(4) 0.006(3) 0.001(3) -0.003(3)
O26 0.030(5) 0.022(4) 0.028(4) -0.003(3) -0.002(3) 0.008(3)
O27 0.015(4) 0.026(4) 0.039(4) -0.002(3) -0.010(3) 0.000(3)
O28 0.032(5) 0.016(4) 0.064(5) -0.006(3) -0.015(4) 0.004(3)
O29 0.027(5) 0.035(4) 0.037(4) -0.002(3) -0.006(4) 0.006(3)
O30 0.028(5) 0.031(4) 0.029(4) 0.005(3) 0.007(3) -0.001(3)
O31 0.030(5) 0.018(3) 0.030(4) 0.000(3) 0.005(3) -0.008(3)
O32 0.026(5) 0.034(4) 0.023(3) 0.000(3) -0.012(3) -0.008(3)
O33 0.020(4) 0.020(3) 0.021(3) 0.002(3) -0.001(3) 0.004(3)
O34 0.025(5) 0.042(4) 0.030(4) 0.002(3) 0.010(3) 0.021(3)
O35 0.031(5) 0.035(4) 0.053(5) 0.020(4) -0.009(4) -0.007(3)
O36 0.021(4) 0.012(3) 0.020(3) 0.003(3) 0.003(3) -0.005(2)
O37 0.024(5) 0.030(4) 0.029(4) 0.005(3) -0.003(3) 0.001(3)
O38 0.019(4) 0.017(3) 0.020(3) -0.001(3) 0.000(3) 0.007(3)
O39 0.036(6) 0.059(5) 0.027(4) 0.004(4) 0.004(4) 0.010(4)
O40 0.023(4) 0.015(3) 0.033(4) 0.002(3) -0.005(3) -0.001(3)
Cu1 0.0489(13) 0.0670(12) 0.0838(13) -0.0113(10) 0.0172(10) 0.0242(10)
Cu2 0.0609(14) 0.0582(11) 0.0555(10) 0.0017(9) 0.0334(10) 0.0065(8)
Cu3 0.0314(11) 0.0685(11) 0.0638(10) 0.0077(9) -0.0003(9) 0.0088(9)
Cu4 0.0629(13) 0.0515(10) 0.0432(8) -0.0153(8) -0.0030(9) 0.0243(7)
C1 0.057(5) 0.066(5) 0.093(5) -0.007(4) 0.003(4) 0.011(4)
C2 0.053(5) 0.068(5) 0.094(5) -0.002(4) 0.002(4) 0.008(4)
C3 0.053(4) 0.065(4) 0.089(4) -0.007(4) 0.005(4) 0.008(4)
C4 0.052(4) 0.060(4) 0.083(4) -0.009(4) 0.006(4) 0.007(4)
C5 0.050(4) 0.063(4) 0.085(4) -0.014(4) 0.010(4) 0.003(4)
C6 0.057(4) 0.058(4) 0.083(4) -0.013(4) 0.009(4) 0.008(4)
C7 0.052(4) 0.054(4) 0.081(4) -0.009(4) 0.011(4) 0.005(4)
C9 0.057(5) 0.058(4) 0.087(5) -0.001(4) 0.010(4) 0.010(4)
C8 0.058(4) 0.057(4) 0.084(4) -0.007(4) 0.008(4) 0.011(4)
C10 0.054(4) 0.055(4) 0.079(4) -0.003(4) 0.010(4) 0.008(3)
C11 0.050(4) 0.055(4) 0.080(4) -0.010(3) 0.009(4) 0.006(3)
C12 0.050(4) 0.057(4) 0.081(4) -0.011(3) 0.008(4) 0.006(3)
C13 0.054(5) 0.043(4) 0.050(4) 0.003(4) 0.000(4) 0.004(4)
C14 0.054(5) 0.036(4) 0.045(4) -0.001(4) -0.002(4) 0.001(4)
C15 0.052(4) 0.043(4) 0.043(4) 0.000(3) -0.004(4) 0.004(3)
C16 0.051(4) 0.039(3) 0.041(3) 0.004(3) -0.003(3) 0.005(3)
C17 0.054(4) 0.045(4) 0.044(3) 0.002(3) -0.003(3) 0.002(3)
C18 0.055(4) 0.045(4) 0.044(3) 0.005(3) 0.000(3) 0.001(3)
C19 0.055(4) 0.040(3) 0.042(3) 0.001(3) -0.006(3) 0.006(3)
C20 0.059(4) 0.048(4) 0.047(4) 0.003(3) -0.003(4) 0.001(3)
C21 0.062(5) 0.041(4) 0.051(4) 0.001(4) -0.008(4) 0.003(4)
C22 0.059(4) 0.044(4) 0.056(4) -0.004(4) -0.004(4) 0.006(3)
C23 0.054(4) 0.040(3) 0.048(3) 0.001(3) -0.004(3) 0.006(3)
C24 0.050(4) 0.036(3) 0.041(3) 0.004(3) -0.004(3) 0.008(3)
C25 0.052(4) 0.041(4) 0.053(4) 0.007(4) 0.012(4) 0.005(3)
C26 0.055(4) 0.044(4) 0.052(4) 0.007(4) 0.007(4) 0.007(4)
C27 0.048(4) 0.038(3) 0.044(4) 0.002(3) 0.006(3) 0.008(3)
C28 0.046(4) 0.036(3) 0.042(3) 0.006(3) 0.007(3) 0.004(3)
C29 0.047(4) 0.037(3) 0.037(3) 0.002(3) 0.009(3) 0.007(3)
C30 0.044(4) 0.035(3) 0.038(3) 0.004(3) 0.007(3) 0.001(3)
C31 0.042(4) 0.032(3) 0.036(3) 0.003(3) 0.005(3) 0.004(3)
C32 0.042(4) 0.036(3) 0.037(3) 0.004(3) 0.009(3) 0.000(3)
C33 0.045(4) 0.033(4) 0.042(4) 0.004(4) 0.006(4) 0.006(3)
C34 0.046(4) 0.033(3) 0.040(4) -0.001(3) 0.008(3) 0.005(3)
C35 0.044(4) 0.030(3) 0.036(3) 0.000(3) 0.005(3) 0.004(3)
C36 0.044(4) 0.032(3) 0.040(3) 0.000(3) 0.010(3) 0.001(3)
C37 0.052(4) 0.033(3) 0.057(4) 0.000(3) 0.014(4) 0.002(3)
C38 0.053(4) 0.037(3) 0.052(3) 0.000(3) 0.006(4) -0.001(3)
C39 0.053(4) 0.030(3) 0.051(3) 0.003(3) 0.015(3) 0.001(3)
C40 0.051(4) 0.029(3) 0.055(3) 0.001(3) 0.016(3) 0.000(3)
C41 0.054(4) 0.031(3) 0.052(4) 0.003(3) 0.017(3) -0.002(3)
C42 0.052(4) 0.030(3) 0.058(4) 0.003(3) 0.020(3) 0.000(3)
C43 0.053(4) 0.029(3) 0.054(4) 0.002(3) 0.015(3) -0.001(3)
C44 0.055(4) 0.031(3) 0.060(4) 0.002(3) 0.014(4) -0.001(3)
C45 0.058(5) 0.034(4) 0.058(4) 0.000(4) 0.009(4) 0.001(4)
C46 0.058(4) 0.035(3) 0.057(4) 0.002(4) 0.014(4) -0.001(3)
C47 0.052(4) 0.026(3) 0.052(3) 0.000(3) 0.017(3) 0.000(3)
C48 0.052(4) 0.026(3) 0.054(3) 0.004(3) 0.016(3) 0.000(3)
C49 0.055(4) 0.064(4) 0.063(4) 0.001(4) 0.002(4) 0.000(4)
C50 0.058(5) 0.066(4) 0.063(4) 0.005(4) -0.001(4) 0.006(4)
C51 0.056(4) 0.068(4) 0.069(4) 0.003(4) -0.002(4) 0.003(4)
C52 0.053(4) 0.061(4) 0.066(4) 0.004(4) 0.001(4) 0.000(4)
C53 0.053(4) 0.067(4) 0.070(4) 0.002(4) -0.002(4) 0.001(4)
C54 0.052(4) 0.065(4) 0.073(4) 0.001(4) 0.005(4) -0.001(4)
C55 0.048(4) 0.058(4) 0.068(4) -0.001(4) 0.008(4) 0.001(4)
C56 0.051(4) 0.061(4) 0.070(4) -0.002(4) 0.010(4) 0.005(4)
C57 0.052(5) 0.064(4) 0.068(4) 0.000(4) 0.012(4) 0.002(4)
C58 0.050(4) 0.060(4) 0.063(4) 0.000(4) 0.009(4) 0.001(4)
C59 0.049(4) 0.058(4) 0.065(4) 0.001(3) 0.005(3) 0.001(3)
C60 0.050(4) 0.060(4) 0.064(4) 0.003(3) 0.004(3) 0.001(3)
C61 0.049(4) 0.048(4) 0.048(4) 0.000(4) 0.002(4) -0.004(3)
C62 0.051(5) 0.048(4) 0.041(4) -0.007(4) 0.001(4) -0.011(4)
C63 0.049(4) 0.050(4) 0.042(3) -0.008(3) -0.005(3) -0.005(3)
C64 0.045(4) 0.044(4) 0.044(3) -0.003(3) -0.002(3) -0.003(3)
C65 0.050(4) 0.050(4) 0.045(3) 0.001(3) -0.009(3) -0.002(3)
C66 0.049(4) 0.049(4) 0.053(3) 0.000(3) -0.005(3) -0.005(3)
C67 0.048(4) 0.047(4) 0.044(3) -0.006(3) -0.004(3) -0.007(3)
C68 0.052(4) 0.050(4) 0.054(4) 0.002(3) -0.001(4) -0.009(3)
C69 0.052(5) 0.052(4) 0.053(4) -0.003(4) -0.002(4) -0.016(4)
C70 0.050(4) 0.054(4) 0.051(4) -0.003(4) -0.005(4) -0.009(3)
C71 0.046(4) 0.043(3) 0.040(3) -0.005(3) -0.003(3) -0.006(3)
C72 0.044(4) 0.044(3) 0.042(3) -0.006(3) 0.000(3) -0.005(3)
C73 0.053(4) 0.070(4) 0.076(4) 0.003(4) 0.000(4) 0.016(4)
C74 0.055(5) 0.078(5) 0.089(4) 0.007(4) -0.001(4) 0.017(4)
C75 0.055(4) 0.073(4) 0.090(4) 0.002(4) 0.003(4) 0.015(4)
C76 0.051(4) 0.069(4) 0.082(4) 0.004(4) 0.001(4) 0.014(4)
C77 0.051(4) 0.069(4) 0.084(4) -0.007(4) 0.004(4) 0.016(4)
C78 0.052(4) 0.059(4) 0.081(4) -0.002(4) 0.009(4) 0.012(3)
C79 0.048(4) 0.056(4) 0.074(4) -0.001(3) 0.010(4) 0.012(3)
C80 0.050(4) 0.057(4) 0.077(4) 0.004(4) 0.008(4) 0.017(4)
C81 0.050(5) 0.052(4) 0.078(4) 0.008(4) 0.004(4) 0.015(4)
C82 0.045(5) 0.054(4) 0.068(4) 0.003(4) 0.006(4) 0.016(4)
C83 0.045(4) 0.056(4) 0.072(4) 0.000(3) 0.005(4) 0.013(3)
C84 0.047(4) 0.059(4) 0.073(3) 0.000(3) 0.003(3) 0.013(3)
C85 0.049(4) 0.054(4) 0.053(4) -0.003(3) 0.002(3) 0.006(3)
C86 0.046(4) 0.052(4) 0.045(4) -0.003(4) 0.003(4) 0.004(4)
C87 0.047(4) 0.050(4) 0.042(3) 0.001(3) 0.005(3) 0.003(3)
C88 0.043(4) 0.046(3) 0.036(3) -0.001(3) 0.007(3) 0.003(3)
C89 0.048(4) 0.050(4) 0.043(3) -0.001(3) 0.007(3) 0.001(3)
C90 0.045(4) 0.048(3) 0.044(3) -0.003(3) 0.008(3) -0.001(3)
C91 0.043(4) 0.045(3) 0.042(3) -0.001(3) 0.005(3) 0.003(3)
C92 0.046(4) 0.048(4) 0.043(3) -0.002(3) 0.006(3) 0.003(3)
C93 0.047(4) 0.044(3) 0.046(3) 0.003(3) 0.002(3) 0.001(3)
C94 0.044(4) 0.045(4) 0.044(4) 0.001(3) 0.001(4) 0.004(3)
C95 0.044(4) 0.045(3) 0.041(3) 0.001(3) 0.002(3) 0.005(3)
C96 0.043(3) 0.045(3) 0.041(3) 0.000(3) 0.002(3) 0.004(3)
N1 0.045(8) 0.055(7) 0.031(5) -0.008(6) 0.010(5) 0.005(5)
N2 0.059(8) 0.029(5) 0.041(6) -0.004(5) 0.017(6) 0.007(4)
N3 0.034(7) 0.050(6) 0.024(4) -0.001(5) 0.009(4) -0.008(4)
N4 0.044(8) 0.031(5) 0.055(6) 0.002(5) -0.010(6) -0.006(4)
N5 0.037(7) 0.028(5) 0.053(6) 0.011(4) 0.017(5) -0.001(4)
N6 0.055(8) 0.047(6) 0.029(5) -0.019(5) -0.008(5) 0.006(4)
N7 0.028(6) 0.041(6) 0.035(5) 0.005(4) 0.011(5) -0.003(4)
N8 0.038(7) 0.024(5) 0.044(5) 0.008(4) -0.007(5) 0.002(4)
N9 0.033(7) 0.042(6) 0.071(7) 0.010(5) 0.013(6) 0.016(5)
N10 0.039(7) 0.037(5) 0.028(5) -0.005(5) 0.013(5) 0.006(4)
N11 0.035(7) 0.033(5) 0.049(6) 0.003(4) 0.007(5) 0.009(4)
N12 0.064(9) 0.034(6) 0.056(6) 0.010(5) 0.021(6) -0.002(5)
N13 0.055(9) 0.066(8) 0.050(6) 0.027(6) -0.019(6) 0.001(5)
N14 0.037(8) 0.050(7) 0.099(9) -0.005(5) 0.000(7) 0.019(6)
N15 0.045(8) 0.053(7) 0.046(6) 0.012(5) 0.003(6) 0.005(5)
N16 0.064(9) 0.052(7) 0.043(6) -0.003(6) 0.005(6) 0.011(5)
Si1 0.0176(15) 0.0133(11) 0.0129(11) -0.0029(10) 0.0014(11) 0.0003(10)

loop_
_atom_type_symbol
_atom_type_description
_atom_type_scat_dispersion_real
_atom_type_scat_dispersion_imag
_atom_type_scat_source
C C 0.0033 0.0016 'International Tables Vol C Tables 4.2.6.8 and 6.1.1.4'
H H 0.0000 0.0000 'International Tables Vol C Tables 4.2.6.8 and 6.1.1.4'
N N 0.0061 0.0033 'International Tables Vol C Tables 4.2.6.8 and 6.1.1.4'
O O 0.0106 0.0060 'International Tables Vol C Tables 4.2.6.8 and 6.1.1.4'
Si Si 0.0817 0.0704 'International Tables Vol C Tables 4.2.6.8 and 6.1.1.4'
Cu Cu 0.3201 1.2651 'International Tables Vol C Tables 4.2.6.8 and 6.1.1.4'
W W -0.8490 6.8722 'International Tables Vol C Tables 4.2.6.8 and 6.1.1.4'

loop_
_geom_angle_atom_site_label_1
_geom_angle_atom_site_label_2
_geom_angle_atom_site_label_3
_geom_angle
O17 W1 O22 100.9(3)
O17 W1 O31 101.7(3)
O22 W1 O31 90.8(3)
O17 W1 O30 100.0(3)
O22 W1 O30 88.7(3)
O31 W1 O30 157.9(3)
O17 W1 O6 101.4(3)
O22 W1 O6 157.7(3)
O31 W1 O6 85.0(3)
O30 W1 O6 87.2(3)
O17 W1 O36 171.5(3)
O22 W1 O36 73.5(2)
O31 W1 O36 84.9(2)
O30 W1 O36 73.8(3)
O6 W1 O36 84.3(2)
O29 W2 O8 102.5(3)
O29 W2 O32 98.6(3)
O8 W2 O32 92.0(3)
O29 W2 O2 103.1(3)
O8 W2 O2 84.8(3)
O32 W2 O2 158.2(3)
O29 W2 O27 99.9(3)
O8 W2 O27 157.4(3)
O32 W2 O27 87.5(3)
O2 W2 O27 87.3(3)
O29 W2 O33 169.7(3)
O8 W2 O33 85.2(2)
O32 W2 O33 74.0(2)
O2 W2 O33 84.3(2)
O27 W2 O33 73.0(2)
O11 W3 O37 101.0(3)
O11 W3 O16 101.6(3)
O37 W3 O16 92.9(3)
O11 W3 O4 102.3(3)
O37 W3 O4 156.6(3)
O16 W3 O4 85.0(3)
O11 W3 O18 99.5(3)
O37 W3 O18 87.4(3)
O16 W3 O18 158.4(3)
O4 W3 O18 86.2(3)
O11 W3 O38 171.7(3)
O37 W3 O38 74.3(2)
O16 W3 O38 85.7(2)
O4 W3 O38 82.3(2)
O18 W3 O38 73.6(3)
O20 W4 O6 101.8(3)
O20 W4 O14 100.2(3)
O6 W4 O14 92.3(3)
O20 W4 O12 102.3(3)
O6 W4 O12 85.6(3)
O14 W4 O12 157.4(3)
O20 W4 O26 100.0(3)
O6 W4 O26 158.0(3)
O14 W4 O26 86.3(3)
O12 W4 O26 87.4(3)
O20 W4 O23 170.6(3)
O6 W4 O23 86.0(3)
O14 W4 O23 74.0(3)
O12 W4 O23 83.4(3)
O26 W4 O23 72.5(2)
O28 W5 O4 103.3(3)
O28 W5 O27 100.5(3)
O4 W5 O27 90.9(3)
O28 W5 O25 101.6(3)
O4 W5 O25 86.1(3)
O27 W5 O25 157.8(3)
O28 W5 O1 99.2(3)
O4 W5 O1 157.3(3)
O27 W5 O1 87.3(3)
O25 W5 O1 87.1(3)
O28 W5 O33 170.7(3)
O4 W5 O33 84.3(2)
O27 W5 O33 73.8(3)
O25 W5 O33 83.9(2)
O1 W5 O33 73.5(2)
O19 W6 O25 103.8(3)
O19 W6 O13 102.1(3)
O25 W6 O13 91.7(3)
O19 W6 O16 101.0(3)
O25 W6 O16 84.7(3)
O13 W6 O16 156.9(3)
O19 W6 O22 99.7(3)
O25 W6 O22 156.2(3)
O13 W6 O22 87.4(3)
O16 W6 O22 87.0(3)
O19 W6 O36 170.4(3)
O25 W6 O36 84.9(2)
O13 W6 O36 73.0(2)
O16 W6 O36 83.9(2)
O22 W6 O36 72.1(2)
O15 W7 O40 102.6(3)
O15 W7 O26 100.9(3)
O40 W7 O26 91.8(3)
O15 W7 O8 101.6(3)
O40 W7 O8 85.4(3)
O26 W7 O8 157.5(3)
O15 W7 O34 98.9(3)
O40 W7 O34 158.3(2)
O26 W7 O34 86.9(3)
O8 W7 O34 87.6(3)
O15 W7 O23 170.4(3)
O40 W7 O23 85.5(2)
O26 W7 O23 73.3(2)
O8 W7 O23 84.1(2)
O34 W7 O23 73.4(2)
O39 W8 O21 102.0(3)
O39 W8 O3 102.7(3)
O21 W8 O3 86.3(3)
O39 W8 O34 99.1(3)
O21 W8 O34 91.2(3)
O3 W8 O34 158.2(3)
O39 W8 O14 99.4(3)
O21 W8 O14 158.6(3)
O3 W8 O14 87.6(3)
O34 W8 O14 87.0(3)
O39 W8 O23 169.5(3)
O21 W8 O23 86.0(2)
O3 W8 O23 84.5(2)
O34 W8 O23 73.7(2)
O14 W8 O23 72.9(2)
O24 W9 O18 99.6(3)
O24 W9 O2 101.9(3)
O18 W9 O2 91.3(3)
O24 W9 O9 99.8(3)
O18 W9 O9 88.1(3)
O2 W9 O9 158.1(3)
O24 W9 O40 102.7(3)
O18 W9 O40 157.7(3)
O2 W9 O40 85.3(3)
O9 W9 O40 87.1(3)
O24 W9 O38 170.8(3)
O18 W9 O38 74.1(3)
O2 W9 O38 85.1(2)
O9 W9 O38 73.7(2)
O40 W9 O38 83.7(2)
O35 W10 O30 100.7(3)
O35 W10 O3 102.2(3)
O30 W10 O3 90.8(3)
O35 W10 O13 99.5(3)
O30 W10 O13 88.0(3)
O3 W10 O13 158.1(3)
O35 W10 O7 101.2(3)
O30 W10 O7 158.1(3)
O3 W10 O7 85.8(3)
O13 W10 O7 87.1(3)
O35 W10 O36 171.0(3)
O30 W10 O36 74.2(3)
O3 W10 O36 85.4(2)
O13 W10 O36 73.2(2)
O7 W10 O36 84.0(2)
O10 W11 O12 102.0(3)
O10 W11 O31 100.7(3)
O12 W11 O31 86.1(3)
O10 W11 O9 100.9(3)
O12 W11 O9 91.5(3)
O31 W11 O9 158.2(3)
O10 W11 O37 100.0(3)
O12 W11 O37 158.0(3)
O31 W11 O37 87.8(3)
O9 W11 O37 86.3(3)
O10 W11 O38 171.3(3)
O12 W11 O38 85.3(2)
O31 W11 O38 84.2(2)
O9 W11 O38 74.0(2)
O37 W11 O38 73.0(2)
O5 W12 O7 103.0(3)
O5 W12 O1 99.8(3)
O7 W12 O1 90.5(3)
O5 W12 O32 98.8(3)
O7 W12 O32 158.2(3)
O1 W12 O32 88.1(3)
O5 W12 O21 102.4(3)
O7 W12 O21 85.6(3)
O1 W12 O21 157.8(3)
O32 W12 O21 87.5(3)
O5 W12 O33 169.9(3)
O7 W12 O33 84.9(2)
O1 W12 O33 73.4(2)
O32 W12 O33 73.8(2)
O21 W12 O33 84.4(2)
W12 O1 W5 121.5(3)
W9 O2 W2 151.3(4)
W8 O3 W10 150.8(4)
W5 O4 W3 152.0(4)
W4 O6 W1 151.5(4)
W12 O7 W10 151.6(3)
W2 O8 W7 153.0(3)
W11 O9 W9 121.5(3)
W11 O12 W4 151.7(3)
W6 O13 W10 123.0(3)
W4 O14 W8 121.7(4)
W3 O16 W6 152.3(3)
W9 O18 W3 121.5(4)
W8 O21 W12 151.3(3)
W1 O22 W6 123.1(3)
Si1 O23 W7 124.2(4)
Si1 O23 W4 124.6(3)
W7 O23 W4 91.9(2)
Si1 O23 W8 123.5(3)
W7 O23 W8 91.6(2)
W4 O23 W8 91.3(2)
W6 O25 W5 152.5(3)
W7 O26 W4 122.2(3)
W5 O27 W2 121.6(3)
W10 O30 W1 121.0(4)
W1 O31 W11 151.5(3)
W2 O32 W12 121.3(3)
Si1 O33 W5 124.4(3)
Si1 O33 W2 124.4(3)
W5 O33 W2 91.6(2)
Si1 O33 W12 124.1(4)
W5 O33 W12 91.6(2)
W2 O33 W12 90.9(2)
W8 O34 W7 121.3(3)
Si1 O36 W1 125.0(3)
Si1 O36 W10 124.3(3)
W1 O36 W10 91.0(2)
Si1 O36 W6 124.3(4)
W1 O36 W6 91.2(2)
W10 O36 W6 90.8(2)
W3 O37 W11 121.9(3)
Si1 O38 W3 125.1(3)
Si1 O38 W9 125.2(3)
W3 O38 W9 90.7(2)
Si1 O38 W11 123.8(4)
W3 O38 W11 90.82(19)
W9 O38 W11 90.7(2)
W7 O40 W9 151.4(3)
N5 Cu1 N14 132.5(4)
N5 Cu1 N9 124.0(4)
N14 Cu1 N9 81.9(4)
N5 Cu1 N4 82.4(4)
N14 Cu1 N4 131.7(5)
N9 Cu1 N4 106.9(4)
N10 Cu2 N2 120.1(4)
N10 Cu2 N12 81.5(4)
N2 Cu2 N12 137.6(4)
N10 Cu2 N15 139.5(4)
N2 Cu2 N15 82.2(4)
N12 Cu2 N15 105.1(4)
N16 Cu3 N7 149.3(4)
N16 Cu3 N1 81.0(4)
N7 Cu3 N1 107.3(4)
N16 Cu3 N3 116.4(4)
N7 Cu3 N3 81.4(4)
N1 Cu3 N3 130.2(4)
N11 Cu4 N8 130.4(4)
N11 Cu4 N6 125.1(4)
N8 Cu4 N6 82.6(4)
N11 Cu4 N13 82.5(4)
N8 Cu4 N13 138.2(4)
N6 Cu4 N13 99.2(4)
N14 C1 C2 117.0(14)
N14 C1 H1B 121.5
C2 C1 H1B 121.5
C3 C2 C1 123.1(16)
C3 C2 H2A 118.4
C1 C2 H2A 118.4
C2 C3 C4 122.5(17)
C2 C3 H3A 118.8
C4 C3 H3A 118.8
C5 C4 C12 120.3(15)
C5 C4 C3 126.1(16)
C12 C4 C3 113.7(14)
C4 C5 C6 123.7(16)
C4 C5 H5A 118.2
C6 C5 H5A 118.2
C5 C6 C7 119.2(14)
C5 C6 H6A 120.4
C7 C6 H6A 120.4
C11 C7 C8 115.8(15)
C11 C7 C6 119.1(14)
C8 C7 C6 125.0(14)
C8 C9 C10 116.3(15)
C8 C9 H9A 121.9
C10 C9 H9A 121.9
C9 C8 C7 123.3(14)
C9 C8 H8A 118.3
C7 C8 H8A 118.3
N9 C10 C9 124.3(14)
N9 C10 H10A 117.9
C9 C10 H10A 117.9
N9 C11 C7 124.2(14)
N9 C11 C12 116.2(12)
C7 C11 C12 119.6(15)
N14 C12 C4 125.0(15)
N14 C12 C11 117.0(14)
C4 C12 C11 118.0(13)
N5 C13 C14 124.9(13)
N5 C13 H13A 117.6
C14 C13 H13A 117.6
C15 C14 C13 117.4(12)
C15 C14 H14B 121.3
C13 C14 H14B 121.3
C14 C15 C16 120.8(13)
C14 C15 H15B 119.6
C16 C15 H15B 119.6
C24 C16 C17 121.0(12)
C24 C16 C15 116.6(12)
C17 C16 C15 122.4(13)
C18 C17 C16 118.3(13)
C18 C17 H17A 120.9
C16 C17 H17A 120.9
C17 C18 C19 122.1(13)
C17 C18 H18A 118.9
C19 C18 H18A 118.9
C23 C19 C20 119.3(13)
C23 C19 C18 119.1(12)
C20 C19 C18 121.4(13)
C21 C20 C19 117.8(13)
C21 C20 H20A 121.1
C19 C20 H20A 121.1
C20 C21 C22 119.9(13)
C20 C21 H21A 120.1
C22 C21 H21A 120.1
N4 C22 C21 122.2(13)
N4 C22 H22A 118.9
C21 C22 H22A 118.9
N4 C23 C19 123.2(12)
N4 C23 C24 116.1(12)
C19 C23 C24 120.7(13)
N5 C24 C16 123.4(11)
N5 C24 C23 117.8(12)
C16 C24 C23 118.8(12)
N12 C25 C26 123.0(13)
N12 C25 H25A 118.5
C26 C25 H25A 118.5
C25 C26 C27 120.8(13)
C25 C26 H26A 119.6
C27 C26 H26A 119.6
C26 C27 C28 118.7(11)
C26 C27 H27A 120.7
C28 C27 H27A 120.7
C27 C28 C36 117.4(12)
C27 C28 C29 122.4(11)
C36 C28 C29 120.2(11)
C30 C29 C28 120.2(11)
C30 C29 H29A 119.9
C28 C29 H29A 119.9
C29 C30 C31 120.1(12)
C29 C30 H30A 119.9
C31 C30 H30A 119.9
C35 C31 C32 119.1(10)
C35 C31 C30 119.0(11)
C32 C31 C30 121.9(11)
C33 C32 C31 118.6(11)
C33 C32 H14A 120.7
C31 C32 H14A 120.7
C34 C33 C32 119.6(11)
C34 C33 H16A 120.2
C32 C33 H16A 120.2
N10 C34 C33 124.4(10)
N10 C34 H34A 117.8
C33 C34 H34A 117.8
N10 C35 C31 122.1(11)
N10 C35 C36 116.4(11)
C31 C35 C36 121.5(10)
N12 C36 C28 123.4(11)
N12 C36 C35 117.8(10)
C28 C36 C35 118.8(11)
N2 C37 C38 125.6(14)
N2 C37 H37A 117.2
C38 C37 H37A 117.2
C39 C38 C37 117.6(14)
C39 C38 H38A 121.2
C37 C38 H38A 121.2
C38 C39 C40 120.5(12)
C38 C39 H39A 119.8
C40 C39 H39A 119.8
C39 C40 C48 117.5(13)
C39 C40 C41 123.2(12)
C48 C40 C41 119.3(13)
C42 C41 C40 119.8(12)
C42 C41 H41A 120.1
C40 C41 H41A 120.1
C41 C42 C43 123.3(14)
C41 C42 H42A 118.3
C43 C42 H42A 118.3
C44 C43 C47 116.5(12)
C44 C43 C42 124.6(14)
C47 C43 C42 118.8(13)
C43 C44 C45 120.2(14)
C43 C44 H44A 119.9
C45 C44 H44A 119.9
C46 C45 C44 118.8(14)
C46 C45 H45A 120.6
C44 C45 H45A 120.6
N15 C46 C45 123.9(13)
N15 C46 H46A 118.1
C45 C46 H46A 118.1
N15 C47 C43 122.7(13)
N15 C47 C48 118.2(12)
C43 C47 C48 119.0(12)
N2 C48 C40 123.1(13)
N2 C48 C47 117.4(11)
C40 C48 C47 119.5(13)
N16 C49 C50 121.3(15)
N16 C49 H49A 119.3
C50 C49 H49A 119.3
C51 C50 C49 120.6(14)
C51 C50 H50A 119.7
C49 C50 H50A 119.7
C50 C51 C52 121.2(15)
C50 C51 H51A 119.4
C52 C51 H51A 119.4
C51 C52 C53 126.9(15)
C51 C52 C60 115.2(15)
C53 C52 C60 117.8(13)
C54 C53 C52 121.4(16)
C54 C53 H53A 119.3
C52 C53 H53A 119.3
C53 C54 C55 125.7(16)
C53 C54 H54A 117.1
C55 C54 H54A 117.1
C56 C55 C59 116.4(15)
C56 C55 C54 128.7(15)
C59 C55 C54 114.9(13)
C57 C56 C55 124.7(15)
C57 C56 H56A 117.6
C55 C56 H56A 117.6
C56 C57 C58 114.7(14)
C56 C57 H57A 122.7
C58 C57 H57A 122.7
N1 C58 C57 126.8(14)
N1 C58 H58A 116.6
C57 C58 H58A 116.6
N1 C59 C55 121.6(12)
N1 C59 C60 116.3(13)
C55 C59 C60 122.2(14)
N16 C60 C59 117.7(14)
N16 C60 C52 124.4(13)
C59 C60 C52 117.9(15)
N7 C61 C62 125.5(13)
N7 C61 H1A 117.2
C62 C61 H1A 117.2
C61 C62 C63 117.8(12)
C61 C62 H62A 121.1
C63 C62 H62A 121.1
C62 C63 C64 121.3(12)
C62 C63 H63A 119.4
C64 C63 H63A 119.4
C63 C64 C65 126.8(12)
C63 C64 C72 116.8(12)
C65 C64 C72 116.4(11)
C66 C65 C64 123.5(12)
C66 C65 H65A 118.2
C64 C65 H65A 118.2
C65 C66 C67 119.6(13)
C65 C66 H66A 120.2
C67 C66 H66A 120.2
C71 C67 C68 117.6(12)
C71 C67 C66 120.0(11)
C68 C67 C66 122.4(13)
C69 C68 C67 117.8(13)
C69 C68 H68A 121.1
C67 C68 H68A 121.1
C68 C69 C70 121.2(12)
C68 C69 H69A 119.4
C70 C69 H69A 119.4
N3 C70 C69 121.8(12)
N3 C70 H70A 119.1
C69 C70 H70A 119.1
N3 C71 C67 123.4(10)
N3 C71 C72 117.0(12)
C67 C71 C72 119.5(12)
N7 C72 C71 116.9(11)
N7 C72 C64 122.2(10)
C71 C72 C64 120.8(12)
N13 C73 C74 120.1(14)
N13 C73 H73A 120.0
C74 C73 H73A 120.0
C73 C74 C75 118.4(15)
C73 C74 H74A 120.8
C75 C74 H74A 120.8
C76 C75 C74 124.4(16)
C76 C75 H75A 117.8
C74 C75 H75A 117.8
C75 C76 C77 127.4(15)
C75 C76 C84 111.6(14)
C77 C76 C84 121.0(14)
C78 C77 C76 123.3(16)
C78 C77 H77A 118.3
C76 C77 H77A 118.3
C77 C78 C79 122.3(15)
C77 C78 H78A 118.8
C79 C78 H78A 118.8
C80 C79 C78 127.2(14)
C80 C79 C83 114.8(14)
C78 C79 C83 117.7(13)
C81 C80 C79 122.3(13)
C81 C80 H80A 118.9
C79 C80 H80A 118.9
C80 C81 C82 120.7(14)
C80 C81 H81A 119.7
C82 C81 H81A 119.7
N11 C82 C81 123.3(14)
N11 C82 H82A 118.4
C81 C82 H82A 118.4
N11 C83 C84 119.2(12)
N11 C83 C79 121.7(12)
C84 C83 C79 119.0(14)
N13 C84 C76 127.2(14)
N13 C84 C83 116.6(13)
C76 C84 C83 116.2(13)
N6 C85 C86 123.1(12)
N6 C85 H85A 118.4
C86 C85 H85A 118.4
C87 C86 C85 117.8(13)
C87 C86 H86A 121.1
C85 C86 H86A 121.1
C86 C87 C88 121.9(11)
C86 C87 H15A 119.0
C88 C87 H15A 119.0
C87 C88 C96 115.5(11)
C87 C88 C89 126.1(11)
C96 C88 C89 118.3(12)
C90 C89 C88 122.8(12)
C90 C89 H18B 118.6
C88 C89 H18B 118.6
C89 C90 C91 120.8(12)
C89 C90 H90A 119.6
C91 C90 H90A 119.6
C92 C91 C95 118.8(11)
C92 C91 C90 124.2(12)
C95 C91 C90 116.9(12)
C93 C92 C91 118.1(12)
C93 C92 H92A 120.9
C91 C92 H92A 120.9
C92 C93 C94 120.5(13)
C92 C93 H93A 119.7
C94 C93 H93A 119.7
N8 C94 C93 122.4(11)
N8 C94 H94A 118.8
C93 C94 H94A 118.8
N8 C95 C91 121.7(11)
N8 C95 C96 116.8(11)
C91 C95 C96 121.5(11)
N6 C96 C88 122.2(11)
N6 C96 C95 118.9(10)
C88 C96 C95 119.0(11)
C58 N1 C59 115.9(12)
C58 N1 Cu3 132.9(10)
C59 N1 Cu3 111.2(8)
C37 N2 C48 115.6(11)
C37 N2 Cu2 132.9(10)
C48 N2 Cu2 111.3(9)
C70 N3 C71 118.0(11)
C70 N3 Cu3 130.9(9)
C71 N3 Cu3 111.1(7)
C22 N4 C23 117.6(12)
C22 N4 Cu1 131.2(9)
C23 N4 Cu1 111.0(8)
C13 N5 C24 117.0(11)
C13 N5 Cu1 130.5(9)
C24 N5 Cu1 112.3(8)
C85 N6 C96 119.3(10)
C85 N6 Cu4 130.7(9)
C96 N6 Cu4 109.0(8)
C61 N7 C72 116.3(11)
C61 N7 Cu3 130.8(9)
C72 N7 Cu3 112.2(7)
C94 N8 C95 118.3(11)
C94 N8 Cu4 129.3(8)
C95 N8 Cu4 112.2(8)
C11 N9 C10 116.1(12)
C11 N9 Cu1 112.0(9)
C10 N9 Cu1 131.8(10)
C34 N10 C35 116.2(10)
C34 N10 Cu2 131.2(7)
C35 N10 Cu2 112.6(8)
C82 N11 C83 117.0(11)
C82 N11 Cu4 132.1(9)
C83 N11 Cu4 110.9(8)
C25 N12 C36 116.7(10)
C25 N12 Cu2 131.3(9)
C36 N12 Cu2 111.7(8)
C73 N13 C84 118.3(14)
C73 N13 Cu4 130.5(11)
C84 N13 Cu4 110.4(9)
C1 N14 C12 118.7(14)
C1 N14 Cu1 128.8(10)
C12 N14 Cu1 112.5(10)
C46 N15 C47 117.7(13)
C46 N15 Cu2 131.6(9)
C47 N15 Cu2 110.3(9)
C49 N16 C60 117.2(13)
C49 N16 Cu3 128.8(11)
C60 N16 Cu3 113.7(9)
O38 Si1 O33 108.8(4)
O38 Si1 O36 109.5(3)
O33 Si1 O36 109.7(3)
O38 Si1 O23 109.2(3)
O33 Si1 O23 110.0(3)
O36 Si1 O23 109.5(4)

loop_
_geom_bond_atom_site_label_1
_geom_bond_atom_site_label_2
_geom_bond_distance
W1 O17 1.695(7)
W1 O22 1.888(6)
W1 O31 1.908(7)
W1 O30 1.927(6)
W1 O6 1.943(6)
W1 O36 2.341(6)
W2 O29 1.695(7)
W2 O8 1.880(7)
W2 O32 1.917(7)
W2 O2 1.920(6)
W2 O27 1.943(6)
W2 O33 2.349(6)
W3 O11 1.706(7)
W3 O37 1.885(7)
W3 O16 1.903(7)
W3 O4 1.928(6)
W3 O18 1.937(7)
W3 O38 2.349(6)
W4 O20 1.690(7)
W4 O6 1.882(6)
W4 O14 1.897(6)
W4 O12 1.913(7)
W4 O26 1.946(6)
W4 O23 2.339(6)
W5 O28 1.697(7)
W5 O4 1.872(6)
W5 O27 1.905(6)
W5 O25 1.932(7)
W5 O1 1.933(7)
W5 O33 2.338(6)
W6 O19 1.690(6)
W6 O25 1.865(7)
W6 O13 1.893(7)
W6 O16 1.921(7)
W6 O22 1.938(6)
W6 O36 2.366(6)
W7 O15 1.695(7)
W7 O40 1.875(7)
W7 O26 1.895(7)
W7 O8 1.918(7)
W7 O34 1.948(7)
W7 O23 2.339(6)
W8 O39 1.698(7)
W8 O21 1.882(7)
W8 O3 1.898(6)
W8 O34 1.911(7)
W8 O14 1.943(7)
W8 O23 2.350(6)
W9 O24 1.687(7)
W9 O18 1.901(7)
W9 O2 1.908(6)
W9 O9 1.932(6)
W9 O40 1.939(7)
W9 O38 2.356(6)
W10 O35 1.691(7)
W10 O30 1.908(7)
W10 O3 1.921(6)
W10 O13 1.919(7)
W10 O7 1.929(7)
W10 O36 2.339(6)
W11 O10 1.681(6)
W11 O12 1.888(6)
W11 O31 1.904(7)
W11 O9 1.913(6)
W11 O37 1.949(7)
W11 O38 2.358(6)
W12 O5 1.687(6)
W12 O7 1.890(7)
W12 O1 1.919(7)
W12 O32 1.924(7)
W12 O21 1.933(7)
W12 O33 2.351(6)
O23 Si1 1.634(7)
O33 Si1 1.623(6)
O36 Si1 1.621(7)
O38 Si1 1.605(7)
Cu1 N5 1.990(10)
Cu1 N14 2.011(12)
Cu1 N9 2.023(9)
Cu1 N4 2.062(10)
Cu2 N10 2.030(10)
Cu2 N2 2.037(9)
Cu2 N12 2.050(10)
Cu2 N15 2.080(12)
Cu3 N16 2.018(11)
Cu3 N7 2.019(10)
Cu3 N1 2.081(10)
Cu3 N3 2.074(10)
Cu4 N11 1.988(8)
Cu4 N8 1.982(10)
Cu4 N6 2.082(8)
Cu4 N13 2.097(12)
C1 N14 1.347(17)
C1 C2 1.43(2)
C1 H1B 0.9300
C2 C3 1.267(17)
C2 H2A 0.9300
C3 C4 1.396(19)
C3 H3A 0.9300
C4 C5 1.360(17)
C4 C12 1.41(2)
C5 C6 1.326(18)
C5 H5A 0.9300
C6 C7 1.430(19)
C6 H6A 0.9300
C7 C11 1.405(17)
C7 C8 1.389(19)
C9 C8 1.36(2)
C9 C10 1.411(16)
C9 H9A 0.9300
C8 H8A 0.9300
C10 N9 1.356(16)
C10 H10A 0.9300
C11 N9 1.360(17)
C11 C12 1.43(2)
C12 N14 1.349(15)
C13 N5 1.321(14)
C13 C14 1.408(17)
C13 H13A 0.9300
C14 C15 1.349(17)
C14 H14B 0.9300
C15 C16 1.422(15)
C15 H15B 0.9300
C16 C24 1.399(17)
C16 C17 1.415(17)
C17 C18 1.384(15)
C17 H17A 0.9300
C18 C19 1.423(18)
C18 H18A 0.9300
C19 C23 1.364(17)
C19 C20 1.376(16)
C20 C21 1.372(18)
C20 H20A 0.9300
C21 C22 1.397(17)
C21 H21A 0.9300
C22 N4 1.312(13)
C22 H22A 0.9300
C23 N4 1.354(16)
C23 C24 1.441(16)
C24 N5 1.356(14)
C25 N12 1.345(15)
C25 C26 1.364(15)
C25 H25A 0.9300
C26 C27 1.371(17)
C26 H26A 0.9300
C27 C28 1.396(16)
C27 H27A 0.9300
C28 C36 1.405(15)
C28 C29 1.409(17)
C29 C30 1.373(15)
C29 H29A 0.9300
C30 C31 1.445(14)
C30 H30A 0.9300
C31 C35 1.367(16)
C31 C32 1.394(15)
C32 C33 1.368(14)
C32 H14A 0.9300
C33 C34 1.343(16)
C33 H16A 0.9300
C34 N10 1.342(14)
C34 H34A 0.9300
C35 N10 1.378(12)
C35 C36 1.413(15)
C36 N12 1.365(15)
C37 N2 1.327(16)
C37 C38 1.399(16)
C37 H37A 0.9300
C38 C39 1.350(17)
C38 H38A 0.9300
C39 C40 1.398(18)
C39 H39A 0.9300
C40 C48 1.408(16)
C40 C41 1.421(18)
C41 C42 1.324(17)
C41 H41A 0.9300
C42 C43 1.413(15)
C42 H42A 0.9300
C43 C44 1.382(17)
C43 C47 1.390(18)
C44 C45 1.365(15)
C44 H44A 0.9300
C45 C46 1.345(19)
C45 H45A 0.9300
C46 N15 1.313(16)
C46 H46A 0.9300
C47 N15 1.347(13)
C47 C48 1.441(18)
C48 N2 1.366(16)
C49 N16 1.337(14)
C49 C50 1.437(19)
C49 H49A 0.9300
C50 C51 1.34(2)
C50 H50A 0.9300
C51 C52 1.380(18)
C51 H51A 0.9300
C52 C53 1.43(2)
C52 C60 1.46(2)
C53 C54 1.284(16)
C53 H53A 0.9300
C54 C55 1.433(19)
C54 H54A 0.9300
C55 C56 1.369(16)
C55 C59 1.43(2)
C56 C57 1.349(19)
C56 H56A 0.9300
C57 C58 1.398(19)
C57 H57A 0.9300
C58 N1 1.334(14)
C58 H58A 0.9300
C59 N1 1.384(17)
C59 C60 1.420(17)
C60 N16 1.353(18)
C61 N7 1.330(13)
C61 C62 1.368(17)
C61 H1A 0.9300
C62 C63 1.363(17)
C62 H62A 0.9300
C63 C64 1.377(15)
C63 H63A 0.9300
C64 C65 1.432(17)
C64 C72 1.431(16)
C65 C66 1.344(15)
C65 H65A 0.9300
C66 C67 1.450(17)
C66 H66A 0.9300
C67 C71 1.383(18)
C67 C68 1.415(15)
C68 C69 1.351(17)
C68 H68A 0.9300
C69 C70 1.391(18)
C69 H69A 0.9300
C70 N3 1.319(13)
C70 H70A 0.9300
C71 N3 1.350(14)
C71 C72 1.437(14)
C72 N7 1.364(15)
C73 N13 1.324(17)
C73 C74 1.40(2)
C73 H73A 0.9300
C74 C75 1.374(18)
C74 H74A 0.9300
C75 C76 1.356(19)
C75 H75A 0.9300
C76 C77 1.361(17)
C76 C84 1.408(14)
C77 C78 1.278(18)
C77 H77A 0.9300
C78 C79 1.372(19)
C78 H78A 0.9300
C79 C80 1.378(18)
C79 C83 1.459(17)
C80 C81 1.324(18)
C80 H80A 0.9300
C81 C82 1.349(15)
C81 H81A 0.9300
C82 N11 1.342(15)
C82 H82A 0.9300
C83 N11 1.373(16)
C83 C84 1.428(18)
C84 N13 1.329(15)
C85 N6 1.324(15)
C85 C86 1.396(14)
C85 H85A 0.9300
C86 C87 1.348(16)
C86 H86A 0.9300
C87 C88 1.411(17)
C87 H15A 0.9300
C88 C96 1.425(14)
C88 C89 1.409(16)
C89 C90 1.320(17)
C89 H18B 0.9300
C90 C91 1.468(15)
C90 H90A 0.9300
C91 C92 1.382(17)
C91 C95 1.396(17)
C92 C93 1.364(15)
C92 H92A 0.9300
C93 C94 1.393(16)
C93 H93A 0.9300
C94 N8 1.303(14)
C94 H94A 0.9300
C95 N8 1.371(13)
C95 C96 1.416(17)
C96 N6 1.338(14)

loop_
_geom_hbond_atom_site_label_D
_geom_hbond_atom_site_label_H
_geom_hbond_atom_site_label_A
_geom_hbond_distance_DH
_geom_hbond_distance_HA
_geom_hbond_distance_DA
_geom_hbond_angle_DHA
C10 H10A O17 0.93 2.64 3.503(17) 154.2
C41 H41A O26 0.93 2.74 3.131(13) 106.3
C25 H25A O10 0.93 2.43 3.329(16) 161.6
C50 H50A O35 0.93 2.62 3.477(16) 153.4
C69 H69A O34 0.93 2.59 3.322(14) 136.4
C49 H49A O5 0.93 2.36 3.276(18) 169.3
C92 H92A O15 0.93 3.04 3.491(16) 111.4
C94 H94A O24 0.93 2.62 3.326(14) 133.5
